data_1008704
loop_
_publ_author_name
'Bordet, P'
'Boucherle, J-X'
'Santoro, A'
'Marezio, M'

_publ_section_title
;
Crystal structure and proton conductivity of N H4 H2 (I O3)3 and K H2
(I O3)3
;
_journal_coden_ASTM SSIOD3
_journal_name_full 'Solid State Ionics'
_journal_page_first 243
_journal_page_last 254
_journal_paper_doi 10.1016/0167-2738(86)90079-2
_journal_volume 21
_journal_year 1986
_chemical_formula_structural '(N H4) H2 (I O3)3'
_chemical_formula_sum 'H6 I3 N O9'
_chemical_name_systematic 'Ammonium dihydrogen tris(iodate)'
_space_group_IT_number 2
_symmetry_cell_setting triclinic
_symmetry_Int_Tables_number 2
_symmetry_space_group_name_Hall '-P 1'
_symmetry_space_group_name_H-M 'P -1'
_cell_angle_alpha 65.57(2)
_cell_angle_beta 60.13(2)
_cell_angle_gamma 70.33(2)
_cell_formula_units_Z 2
_cell_length_a 8.396(2)
_cell_length_b 8.363(2)
_cell_length_c 8.207(2)
_cell_volume 448.7
_refine_ls_R_factor_all 0.015
_cod_database_code 1008704

loop_
_symmetry_equiv_pos_as_xyz
x,y,z
-x,-y,-z

loop_
_atom_site_label
_atom_site_type_symbol
_atom_site_symmetry_multiplicity
_atom_site_Wyckoff_symbol
_atom_site_fract_x
_atom_site_fract_y
_atom_site_fract_z
_atom_site_occupancy
_atom_site_attached_hydrogens
_atom_site_calc_flag
I1 I5+ 2 i 0.80997(3) 0.18942(3) 0.75206(3) 1. 0 d
I2 I5+ 2 i 0.24046(3) 0.73219(3) 0.77990(3) 1. 0 d
I3 I5+ 2 i 0.30239(3) 0.20097(3) 0.78134(3) 1. 0 d
O1 O2- 2 i 0.7715(3) 0.4280(3) 0.6008(3) 1. 0 d
O2 O2- 2 i 0.8409(3) 0.0926(3) 0.5696(4) 1. 0 d
O3 O2- 2 i 0.1313(3) 0.5489(3) 0.8266(4) 1. 0 d
O4 O2- 2 i 0.4703(3) 0.6598(3) 0.6133(4) 1. 0 d
O5 O2- 2 i 0.4708(3) 0.2262(3) 0.8410(4) 1. 0 d
O6 O2- 2 i 0.0523(3) 0.1853(3) 0.6683(4) 1. 0 d
O7 O2- 2 i 0.3950(3) -0.0189(3) 0.7517(4) 1. 0 d
O8 O2- 2 i 0.2672(3) 0.6442(3) 0.0069(4) 1. 0 d
O9 O2- 2 i 0.1242(3) 0.1406(3) 0.0341(3) 1. 0 d
N1 N3- 2 i 0.7296(5) 0.7263(5) 0.7604(5) 1. 0 d
H1 H1+ 2 i 0.795(7) 0.783(6) 0.809(7) 1. 0 d
H2 H1+ 2 i 0.769(7) 0.731(7) 0.648(8) 1. 0 d
H3 H1+ 2 i 0.62(1) 0.81(1) 0.80(1) 1. 0 d
H4 H1+ 2 i 0.699(8) 0.618(8) 0.842(9) 1. 0 d
H5 H1+ 2 i -1. -1. -1. 2. 0 dum

loop_
_atom_type_symbol
_atom_type_oxidation_number
I5+ 5.000
O2- -2.000
N3- -3.000
H1+ 1.000
